data_2022451
loop_
_publ_author_name
'Wei, Wen-Wen'
'Lu, Li-Ping'
'Feng, Si-Si'
'Zhu, Miao-Li'
'Englert, Ulli'

_publ_section_title
;
 Synthesis, structure and magnetocaloric properties of a new
 two-dimensional gadolinium(III) coordination polymer based on
 azobenzene-2,2',3,3'-tetracarboxylic acid
;
_journal_coeditor_code CU3174
_journal_issue 10
_journal_name_full 'Acta Crystallographica Section C'
_journal_page_first 591
_journal_page_last 598
_journal_paper_doi 10.1107/S2053229621008871
_journal_volume 77
_journal_year 2021
_chemical_formula_iupac '[Gd (C16 H7 N2 O8) (H2 O)2]'
_chemical_formula_moiety 'C16 H11 Gd N2 O10'
_chemical_formula_sum 'C16 H11 Gd N2 O10'
_chemical_formula_weight 548.52
_chemical_name_systematic
Poly[diaqua[\m~4~-1'-carboxy-3,3'-(diazene-1,2-diyl)dibenzene-1,2,2'-tricarboxylato]gadolinium(III)
_space_group_crystal_system monoclinic
_space_group_IT_number 15
_space_group_name_Hall '-C 2yc'
_space_group_name_H-M_alt 'C 1 2/c 1'
_atom_sites_solution_hydrogens mixed
_atom_sites_solution_primary direct
_atom_sites_solution_secondary difmap
_audit_creation_method SHELXL-2016/6
_cell_angle_alpha 90
_cell_angle_beta 127.393(4)
_cell_angle_gamma 90
_cell_formula_units_Z 4
_cell_length_a 25.725(4)
_cell_length_b 5.0236(9)
_cell_length_c 17.274(3)
_cell_measurement_reflns_used 5374
_cell_measurement_temperature 298(2)
_cell_measurement_theta_max 25.15
_cell_measurement_theta_min 2.97
_cell_volume 1773.6(5)
_computing_cell_refinement
;
SAINT (Bruker, 2009)
;
_computing_data_collection
;
APEX2 (Bruker, 2009)
;
_computing_data_reduction
;
SAINT (Bruker, 2009)
;
_computing_molecular_graphics
;
SHELXTL (Bruker, 2009)
;
_computing_publication_material
;
SHELXTL (Bruker, 2009)
;
_computing_structure_refinement
;
SHELXL2014 (Sheldrick, 2015)
;
_computing_structure_solution
;
SHELXS97 (Sheldrick, 2008)
;
_diffrn_ambient_temperature 298(2)
_diffrn_measured_fraction_theta_full 0.992
_diffrn_measured_fraction_theta_max 0.992
_diffrn_measurement_device_type 'Bruker APEXII CCD'
_diffrn_measurement_method '\f and \w scans'
_diffrn_radiation_type MoK\a
_diffrn_radiation_wavelength 0.71073
_diffrn_reflns_av_R_equivalents 0.0240
_diffrn_reflns_av_unetI/netI 0.0201
_diffrn_reflns_limit_h_max 29
_diffrn_reflns_limit_h_min -30
_diffrn_reflns_limit_k_max 5
_diffrn_reflns_limit_k_min -5
_diffrn_reflns_limit_l_max 20
_diffrn_reflns_limit_l_min -20
_diffrn_reflns_number 6278
_diffrn_reflns_theta_full 25.147
_diffrn_reflns_theta_max 25.147
_diffrn_reflns_theta_min 2.968
_exptl_absorpt_coefficient_mu 3.801
_exptl_absorpt_correction_T_max 0.7473
_exptl_absorpt_correction_T_min 0.5995
_exptl_absorpt_correction_type multi-scan
_exptl_absorpt_process_details
;
(<i>SADABS</i>; Krause <i>et al.</i>,  2015)
;
_exptl_crystal_colour yellow
_exptl_crystal_density_diffrn 2.054
_exptl_crystal_description block
_exptl_crystal_F_000 1060
_exptl_crystal_size_max 0.200
_exptl_crystal_size_mid 0.150
_exptl_crystal_size_min 0.150
_refine_diff_density_max 0.294
_refine_diff_density_min -0.333
_refine_ls_extinction_method none
_refine_ls_goodness_of_fit_ref 1.105
_refine_ls_hydrogen_treatment mixed
_refine_ls_matrix_type full
_refine_ls_number_parameters 133
_refine_ls_number_reflns 1568
_refine_ls_number_restraints 0
_refine_ls_restrained_S_all 1.105
_refine_ls_R_factor_all 0.0139
_refine_ls_R_factor_gt 0.0128
_refine_ls_shift/su_max 0.001
_refine_ls_shift/su_mean 0.000
_refine_ls_structure_factor_coef Fsqd
_refine_ls_weighting_details 'w=1/[\s^2^(Fo^2^)+(0.0155P)^2^+1.5784P] where P=(Fo^2^+2Fc^2^)/3'
_refine_ls_weighting_scheme calc
_refine_ls_wR_factor_gt 0.0332
_refine_ls_wR_factor_ref 0.0336
_reflns_number_gt 1508
_reflns_number_total 1568
_reflns_threshold_expression 'I > 2\s(I)'
_cod_data_source_file cu3174sup1.cif
_cod_data_source_block I
_cod_depositor_comments 'Adding full bibliography for 2022451.cif.'
_cod_original_sg_symbol_H-M 'C 2/c'
_cod_database_code 2022451
_cod_database_fobs_code 2022451
_shelx_space_group_comment
;
The symmetry employed for this shelxl refinement is uniquely defined
by the following loop, which should always be used as a source of
symmetry information in preference to the above space-group names.
They are only intended as comments.
;
_shelx_estimated_absorpt_t_min 0.517
_shelx_estimated_absorpt_t_max 0.599

loop_
_space_group_symop_operation_xyz
'x, y, z'
'-x, y, -z+1/2'
'x+1/2, y+1/2, z'
'-x+1/2, y+1/2, -z+1/2'
'-x, -y, -z'
'x, -y, z-1/2'
'-x+1/2, -y+1/2, -z'
'x+1/2, -y+1/2, z-1/2'

loop_
_atom_site_type_symbol
_atom_site_label
_atom_site_fract_x
_atom_site_fract_y
_atom_site_fract_z
_atom_site_U_iso_or_equiv
_atom_site_adp_type
_atom_site_calc_flag
_atom_site_occupancy
_atom_site_disorder_assembly
_atom_site_disorder_group
Gd Gd1 0.000000 0.56130(3) 0.250000 0.01598(6) Uani d 1 . .
O O1 0.07997(8) 0.8943(3) 0.31251(11) 0.0227(3) Uani d 1 . .
O O2 0.07378(8) 0.2637(3) 0.37795(11) 0.0262(4) Uani d 1 . .
O O3 0.02231(7) 0.7317(3) 0.40008(10) 0.0235(3) Uani d 1 . .
O O4 0.05656(10) 0.5732(4) 0.54375(14) 0.0499(6) Uani d 1 . .
H H4A 0.000000000 0.500000000 0.500000000 0.13(3) Uiso d 1 . .
O O5 0.07156(8) 0.3538(4) 0.21824(12) 0.0327(4) Uani d 1 . .
H H5A 0.078437 0.195005 0.232767 0.049 Uiso d 1 . .
H H5B 0.064136 0.369310 0.165148 0.049 Uiso d 1 . .
N N1 0.22255(9) 1.1967(4) 0.47574(13) 0.0253(4) Uani d 1 . .
C C1 0.21412(11) 1.0106(5) 0.53013(17) 0.0224(5) Uani d 1 . .
C C2 0.14953(11) 0.9340(4) 0.48480(16) 0.0187(4) Uani d 1 . .
C C3 0.13547(11) 0.7600(5) 0.53305(15) 0.0233(5) Uani d 1 . .
C C4 0.18693(13) 0.6585(5) 0.62331(17) 0.0339(6) Uani d 1 . .
H H4 0.177983 0.544331 0.656255 0.041 Uiso calc 1 . .
C C5 0.25089(12) 0.7240(5) 0.66474(18) 0.0360(6) Uani d 1 . .
H H5 0.284663 0.647226 0.723624 0.043 Uiso calc 1 . .
C C6 0.26517(12) 0.9030(5) 0.61938(18) 0.0316(6) Uani d 1 . .
H H6 0.308258 0.950938 0.648062 0.038 Uiso calc 1 . .
C C7 0.09661(10) 1.0408(4) 0.38454(16) 0.0186(5) Uani d 1 . .
C C8 0.06676(11) 0.6860(5) 0.48759(16) 0.0259(5) Uani d 1 . .

loop_
_atom_site_aniso_label
_atom_site_aniso_U_11
_atom_site_aniso_U_22
_atom_site_aniso_U_33
_atom_site_aniso_U_12
_atom_site_aniso_U_13
_atom_site_aniso_U_23
Gd1 0.01432(9) 0.01587(9) 0.01428(8) 0.000 0.00689(7) 0.000
O1 0.0215(8) 0.0262(9) 0.0185(8) -0.0045(6) 0.0112(7) -0.0014(6)
O2 0.0275(9) 0.0244(9) 0.0251(8) 0.0078(7) 0.0151(7) 0.0057(7)
O3 0.0197(8) 0.0306(9) 0.0207(8) -0.0040(6) 0.0125(7) -0.0025(7)
O4 0.0400(12) 0.0872(17) 0.0256(10) -0.0310(11) 0.0216(9) -0.0025(10)
O5 0.0396(10) 0.0347(9) 0.0334(9) 0.0130(8) 0.0272(9) 0.0112(8)
N1 0.0181(9) 0.0278(11) 0.0261(10) -0.0058(8) 0.0114(8) 0.0019(9)
C1 0.0185(11) 0.0233(11) 0.0210(11) -0.0035(9) 0.0097(10) 0.0010(9)
C2 0.0176(11) 0.0180(11) 0.0174(10) -0.0015(8) 0.0091(9) -0.0010(9)
C3 0.0233(12) 0.0259(12) 0.0192(11) -0.0049(9) 0.0122(10) 0.0000(9)
C4 0.0373(14) 0.0352(14) 0.0237(12) -0.0080(12) 0.0157(11) 0.0071(11)
C5 0.0265(13) 0.0404(16) 0.0221(12) -0.0015(11) 0.0048(11) 0.0099(11)
C6 0.0178(12) 0.0374(15) 0.0273(13) -0.0039(10) 0.0074(11) 0.0036(11)
C7 0.0143(10) 0.0218(12) 0.0204(11) -0.0040(9) 0.0108(10) 0.0019(9)
C8 0.0300(13) 0.0303(13) 0.0218(12) -0.0102(11) 0.0180(11) -0.0041(10)

loop_
_atom_type_symbol
_atom_type_description
_atom_type_scat_dispersion_real
_atom_type_scat_dispersion_imag
_atom_type_scat_source
C C 0.0033 0.0016 'International Tables Vol C Tables 4.2.6.8 and 6.1.1.4'
H H 0.0000 0.0000 'International Tables Vol C Tables 4.2.6.8 and 6.1.1.4'
N N 0.0061 0.0033 'International Tables Vol C Tables 4.2.6.8 and 6.1.1.4'
O O 0.0106 0.0060 'International Tables Vol C Tables 4.2.6.8 and 6.1.1.4'
Gd Gd -0.1653 3.9035 'International Tables Vol C Tables 4.2.6.8 and 6.1.1.4'

loop_
_geom_angle_atom_site_label_1
_geom_angle_atom_site_label_2
_geom_angle_atom_site_label_3
_geom_angle_site_symmetry_1
_geom_angle_site_symmetry_3
_geom_angle
_geom_angle_publ_flag
O1 Gd1 O1 . 2 88.98(8) yes
O1 Gd1 O2 2 . 149.37(5) ?
O1 Gd1 O2 . . 92.22(6) yes
O1 Gd1 O2 2 2 92.22(6) ?
O1 Gd1 O2 . 2 149.36(5) yes
O2 Gd1 O2 . 2 101.87(8) yes
O1 Gd1 O3 2 . 79.27(5) ?
O1 Gd1 O3 . . 71.73(5) yes
O1 Gd1 O3 2 2 71.73(5) ?
O1 Gd1 O3 . 2 79.27(5) yes
O2 Gd1 O3 . . 72.12(5) yes
O2 Gd1 O3 2 . 138.46(5) ?
O2 Gd1 O3 . 2 138.46(5) yes
O2 Gd1 O3 2 2 72.11(5) ?
O3 Gd1 O3 . 2 139.00(8) yes
O1 Gd1 O5 2 2 80.69(6) ?
O1 Gd1 O5 . 2 140.25(5) yes
O1 Gd1 O5 2 . 140.25(5) ?
O1 Gd1 O5 . . 80.69(6) yes
O2 Gd1 O5 . 2 78.93(6) yes
O2 Gd1 O5 2 2 69.86(6) ?
O2 Gd1 O5 . . 69.85(6) yes
O2 Gd1 O5 2 . 78.93(6) ?
O3 Gd1 O5 . 2 68.66(5) yes
O3 Gd1 O5 2 2 131.45(5) ?
O3 Gd1 O5 . . 131.45(5) yes
O3 Gd1 O5 2 . 68.66(5) ?
O5 Gd1 O5 . 2 129.63(9) yes
C7 O1 Gd1 . . 122.79(13) ?
C7 O2 Gd1 1_545 . 136.28(14) ?
C8 O3 Gd1 . . 132.45(15) ?
C8 O4 H4A . . 112.33 ?
Gd1 O5 H5A . . 113.3 ?
Gd1 O5 H5B . . 120.9 ?
H5A O5 H5B . . 107.1 ?
N1 N1 C1 7_576 . 113.7(2) ?
C6 C1 C2 . . 121.1(2) ?
C6 C1 N1 . . 124.3(2) ?
C2 C1 N1 . . 114.6(2) ?
C1 C2 C3 . . 119.3(2) ?
C1 C2 C7 . . 118.92(19) ?
C3 C2 C7 . . 121.8(2) ?
C4 C3 C2 . . 118.8(2) ?
C4 C3 C8 . . 121.3(2) ?
C2 C3 C8 . . 119.9(2) ?
C5 C4 C3 . . 121.2(2) ?
C5 C4 H4 . . 119.4 ?
C3 C4 H4 . . 119.4 ?
C4 C5 C6 . . 120.4(2) ?
C4 C5 H5 . . 119.8 ?
C6 C5 H5 . . 119.8 ?
C5 C6 C1 . . 119.0(2) ?
C5 C6 H6 . . 120.5 ?
C1 C6 H6 . . 120.5 ?
O2 C7 O1 1_565 . 125.0(2) ?
O2 C7 C2 1_565 . 118.32(19) ?
O1 C7 C2 . . 116.69(18) ?
O3 C8 O4 . . 122.9(2) ?
O3 C8 C3 . . 121.22(19) ?
O4 C8 C3 . . 115.9(2) ?

loop_
_geom_bond_atom_site_label_1
_geom_bond_atom_site_label_2
_geom_bond_site_symmetry_2
_geom_bond_distance
_geom_bond_publ_flag
Gd1 O1 2 2.3449(15) ?
Gd1 O1 . 2.3449(15) yes
Gd1 O2 . 2.3722(15) yes
Gd1 O2 2 2.3722(15) ?
Gd1 O3 . 2.4446(15) yes
Gd1 O3 2 2.4446(15) ?
Gd1 O5 2 2.4502(16) ?
Gd1 O5 . 2.4502(16) yes
O1 C7 . 1.275(3) ?
O2 C7 1_545 1.237(3) ?
O3 C8 . 1.243(3) ?
O4 C8 . 1.281(3) ?
O4 H4A . 1.2196 ?
O5 H5A . 0.8224 ?
O5 H5B . 0.8191 ?
N1 N1 7_576 1.243(4) ?
N1 C1 . 1.432(3) ?
C1 C6 . 1.391(3) ?
C1 C2 . 1.393(3) ?
C2 C3 . 1.398(3) ?
C2 C7 . 1.509(3) ?
C3 C4 . 1.392(3) ?
C3 C8 . 1.481(3) ?
C4 C5 . 1.377(4) ?
C4 H4 . 0.9300 ?
C5 C6 . 1.381(4) ?
C5 H5 . 0.9300 ?
C6 H6 . 0.9300 ?

loop_
_geom_hbond_atom_site_label_D
_geom_hbond_atom_site_label_H
_geom_hbond_atom_site_label_A
_geom_hbond_site_symmetry_A
_geom_hbond_distance_DH
_geom_hbond_distance_HA
_geom_hbond_distance_DA
_geom_hbond_angle_DHA
O4 H4A O3 5_566 1.2196 2.4222 3.130(2) 114.39
O4 H4A O4 5_566 1.2196 1.2196 2.439(4) 180.00
O5 H5A O1 1_545 0.82 2.03 2.756(2) 147.3
O5 H5B O4 6_565 0.82 2.01 2.821(3) 173.2

loop_
_geom_torsion_atom_site_label_1
_geom_torsion_atom_site_label_2
_geom_torsion_atom_site_label_3
_geom_torsion_atom_site_label_4
_geom_torsion_site_symmetry_1
_geom_torsion_site_symmetry_2
_geom_torsion_site_symmetry_3
_geom_torsion_site_symmetry_4
_geom_torsion
_geom_torsion_publ_flag
N1 N1 C1 C6 7_576 . . . -16.0(4) ?
N1 N1 C1 C2 7_576 . . . 166.3(3) ?
C6 C1 C2 C3 . . . . 4.4(3) ?
N1 C1 C2 C3 . . . . -177.8(2) ?
C6 C1 C2 C7 . . . . -175.3(2) ?
N1 C1 C2 C7 . . . . 2.4(3) ?
C1 C2 C3 C4 . . . . -2.9(3) ?
C7 C2 C3 C4 . . . . 176.8(2) ?
C1 C2 C3 C8 . . . . 177.4(2) ?
C7 C2 C3 C8 . . . . -2.9(3) ?
C2 C3 C4 C5 . . . . -0.8(4) ?
C8 C3 C4 C5 . . . . 178.9(3) ?
C3 C4 C5 C6 . . . . 3.1(4) ?
C4 C5 C6 C1 . . . . -1.6(4) ?
C2 C1 C6 C5 . . . . -2.1(4) ?
N1 C1 C6 C5 . . . . -179.7(2) ?
Gd1 O1 C7 O2 . . . 1_565 -94.9(2) ?
Gd1 O1 C7 C2 . . . . 86.9(2) ?
C1 C2 C7 O2 . . . 1_565 -83.3(3) ?
C3 C2 C7 O2 . . . 1_565 97.0(3) ?
C1 C2 C7 O1 . . . . 95.1(2) ?
C3 C2 C7 O1 . . . . -84.7(3) ?
Gd1 O3 C8 O4 . . . . -114.6(2) ?
Gd1 O3 C8 C3 . . . . 65.3(3) ?
C4 C3 C8 O3 . . . . -165.5(2) ?
C2 C3 C8 O3 . . . . 14.2(4) ?
C4 C3 C8 O4 . . . . 14.4(4) ?
C2 C3 C8 O4 . . . . -165.9(2) ?
